data_4064174
loop_
_publ_author_name
'Tiong, Pei Jen'
'Nova, Ainara'
'Groom, Laura R.'
'Schwarz, Andrew D.'
'Selby, Jonathan D.'
'Schofield, A. Daniel'
'Clot, Eric'
'Mountford, Philip'

_publ_section_title
;
 Reactions of Cyclopentadienyl&#x2212;Amidinate Titanium Hydrazides with
 CO2, CS2, and Isocyanates: Ti&#x2550;N\aCycloaddition,
 Cycloaddition&#x2212;Insertion, and Cycloaddition&#x2212;NNR2Group
 Transfer Reactions
;
_journal_issue 5
_journal_name_full Organometallics
_journal_page_first 1182
_journal_paper_doi 10.1021/om101167p
_journal_volume 30
_journal_year 2011
_chemical_absolute_configuration ad
_chemical_formula_moiety 'C43 H59 N5 S1 Ti1'
_chemical_formula_sum 'C43 H59 N5 S Ti'
_chemical_formula_weight 725.94
_chemical_name_systematic
;
Cp*Ti(MeDIPA){N(NPh2)C(NAr)S}
;
_space_group_IT_number 19
_symmetry_cell_setting orthorhombic
_symmetry_space_group_name_Hall 'P 2ac 2ab'
_symmetry_space_group_name_H-M 'P 21 21 21'
_atom_sites_solution_hydrogens geom
_atom_sites_solution_primary direct
_atom_sites_solution_secondary difmap
_cell_angle_alpha 90
_cell_angle_beta 90
_cell_angle_gamma 90
_cell_formula_units_Z 4
_cell_length_a 12.13960(10)
_cell_length_b 15.7202(2)
_cell_length_c 21.3280(2)
_cell_measurement_reflns_used 5142
_cell_measurement_temperature 150
_cell_measurement_theta_max 27
_cell_measurement_theta_min 5
_cell_volume 4070.17(7)
_computing_cell_refinement 'DENZO/SCALEPACK (Otwinowski & Minor, 1997)'
_computing_data_collection 'COLLECT (Nonius, 1997-2001).'
_computing_data_reduction 'DENZO/SCALEPACK (Otwinowski & Minor, 1997)'
_computing_molecular_graphics 'CAMERON (Watkin et al., 1996)'
_computing_publication_material 'CRYSTALS (Betteridge et al., 2003)'
_computing_structure_refinement 'CRYSTALS (Betteridge et al., 2003)'
_computing_structure_solution 'USER DEFINED STRUCTURE SOLUTION'
_diffrn_ambient_temperature 150
_diffrn_measured_fraction_theta_full 0.991
_diffrn_measured_fraction_theta_max 0.991
_diffrn_measurement_device 'Nonius KappaCCD'
_diffrn_measurement_device_type Area
_diffrn_measurement_method \w
_diffrn_radiation_monochromator graphite
_diffrn_radiation_type 'Mo K\a'
_diffrn_radiation_wavelength 0.71073
_diffrn_reflns_av_R_equivalents 0.024
_diffrn_reflns_limit_h_max 15
_diffrn_reflns_limit_h_min -15
_diffrn_reflns_limit_k_max 20
_diffrn_reflns_limit_k_min -20
_diffrn_reflns_limit_l_max 27
_diffrn_reflns_limit_l_min -27
_diffrn_reflns_number 9294
_diffrn_reflns_theta_full 27.460
_diffrn_reflns_theta_max 27.460
_diffrn_reflns_theta_min 5.117
_diffrn_standards_number 0
_exptl_absorpt_coefficient_mu 0.297
_exptl_absorpt_correction_T_max 0.97
_exptl_absorpt_correction_T_min 0.96
_exptl_absorpt_correction_type multi-scan
_exptl_absorpt_process_details 'DENZO/SCALEPACK (Otwinowski & Minor, 1997)'
_exptl_crystal_colour black
_exptl_crystal_density_diffrn 1.185
_exptl_crystal_density_method 'not measured'
_exptl_crystal_description plate
_exptl_crystal_F_000 1560
_exptl_crystal_size_max 0.20
_exptl_crystal_size_mid 0.15
_exptl_crystal_size_min 0.10
_refine_diff_density_max 0.65
_refine_diff_density_min -0.39
_refine_ls_abs_structure_details 'Flack (1983), 4147 Friedel-pairs'
_refine_ls_abs_structure_Flack -0.03(2)
_refine_ls_extinction_method None
_refine_ls_goodness_of_fit_ref 1.0993
_refine_ls_hydrogen_treatment constr
_refine_ls_matrix_type full
_refine_ls_number_parameters 452
_refine_ls_number_reflns 7430
_refine_ls_number_restraints 18
_refine_ls_R_factor_all 0.0607
_refine_ls_R_factor_gt 0.0489
_refine_ls_shift/su_max 0.000985
_refine_ls_structure_factor_coef F
_refine_ls_weighting_details
;
 Method, part 1, Chebychev polynomial, (Watkin, 1994, Prince, 1982) 
 [weight] = 1.0/[A~0~*T~0~(x)+A~1~*T~1~(x) ... +A~n-1~]*T~n-1~(x)] 
 where A~i~ are the Chebychev coefficients listed below and x= Fcalc/Fmax 
 Method = Robust Weighting (Prince, 1982) 
 W = [weight] * [1-(deltaF/6*sigmaF)^2^]^2^ 
 A~i~ are: 
 0.925 0.590 0.697 0.163 0.162 
;
_refine_ls_weighting_scheme calc
_refine_ls_wR_factor_all 0.0630
_refine_ls_wR_factor_gt 0.0511
_refine_ls_wR_factor_ref 0.0494
_reflns_limit_h_max 15
_reflns_limit_h_min -15
_reflns_limit_k_max 20
_reflns_limit_k_min 0
_reflns_limit_l_max 27
_reflns_limit_l_min 0
_reflns_number_gt 7880
_reflns_number_total 9269
_reflns_threshold_expression I>2.0\s(I)
_oxford_diffrn_Wilson_B_factor 3.11
_oxford_diffrn_Wilson_scale 5.08
_oxford_refine_ls_r_factor_ref 0.0461
_oxford_refine_ls_scale 0.4622(6)
_oxford_reflns_number_all 9269
_oxford_reflns_threshold_expression_ref I>3.0\s(I)
_cod_data_source_file om101167p_si_002.cif
_cod_data_source_block compound_29
_cod_depositor_comments
;
The following automatic conversions were performed:

'_symmetry_cell_setting' value 'Orthorhombic' changed to
'orthorhombic' according to
/home/saulius/struct/CIF-dictionaries/cif_core.dic dictionary named
'cif_core.dic' version 2.4.1 from 2010-06-29.

Automatic conversion script
Id: cif_fix_values 1715 2011-07-08 13:25:40Z adriana 
;
_cod_original_sg_symbol_H-M 'P 21 21 21 '
_cod_original_formula_sum 'C43 H59 N5 S1 Ti1'
_cod_database_code 4064174

loop_
_symmetry_equiv_pos_as_xyz
x,y,z
x+1/2,-y+1/2,-z
-x,y+1/2,-z+1/2
-x+1/2,-y,z+1/2

loop_
_atom_site_label
_atom_site_type_symbol
_atom_site_fract_x
_atom_site_fract_y
_atom_site_fract_z
_atom_site_U_iso_or_equiv
_atom_site_occupancy
_atom_site_adp_type
_atom_site_refinement_flags_posn
_atom_site_refinement_flags_adp
Ti1 Ti 0.80921(4) 0.51723(3) 0.528868(19) 0.0385 1.0000 Uani . .
S1 S 0.66017(5) 0.59308(4) 0.47515(3) 0.0352 1.0000 Uani . .
N1 N 0.80703(19) 0.49240(13) 0.43531(8) 0.0367 1.0000 Uani . .
N2 N 0.87700(19) 0.44978(14) 0.39246(9) 0.0403 1.0000 Uani . .
N3 N 0.9878(2) 0.51680(19) 0.53333(10) 0.0553 1.0000 Uani . U
N4 N 0.88586(19) 0.63025(16) 0.54875(10) 0.0419 1.0000 Uani . .
N5 N 0.70496(17) 0.55321(13) 0.35189(8) 0.0335 1.0000 Uani . .
C1 C 0.8454(3) 0.36609(17) 0.37522(11) 0.0449 1.0000 Uani . .
C2 C 0.9251(3) 0.3035(2) 0.36467(14) 0.0599 1.0000 Uani . .
C3 C 0.8909(5) 0.2209(2) 0.34983(16) 0.0758 1.0000 Uani . .
C4 C 0.7827(5) 0.1998(2) 0.34637(17) 0.0755 1.0000 Uani . .
C5 C 0.7032(4) 0.2613(2) 0.35721(15) 0.0639 1.0000 Uani . .
C6 C 0.7348(3) 0.34421(19) 0.37181(13) 0.0498 1.0000 Uani . .
C7 C 0.9531(2) 0.49984(18) 0.35943(11) 0.0402 1.0000 Uani . .
C8 C 1.0066(3) 0.4707(2) 0.30495(13) 0.0520 1.0000 Uani . .
C9 C 1.0834(3) 0.5224(3) 0.27494(14) 0.0600 1.0000 Uani . .
C10 C 1.1073(2) 0.6026(3) 0.29671(14) 0.0585 1.0000 Uani . .
C11 C 1.0531(2) 0.6324(2) 0.34943(13) 0.0505 1.0000 Uani . .
C12 C 0.9775(2) 0.58200(19) 0.38035(12) 0.0429 1.0000 Uani . .
C13 C 0.7251(2) 0.54449(15) 0.41009(10) 0.0322 1.0000 Uani . .
C14 C 0.6210(2) 0.61103(15) 0.33325(10) 0.0340 1.0000 Uani . .
C15 C 0.5087(2) 0.58728(17) 0.33496(11) 0.0379 1.0000 Uani . .
C16 C 0.4314(2) 0.6439(2) 0.31055(13) 0.0465 1.0000 Uani . .
C17 C 0.4623(2) 0.7220(2) 0.28649(12) 0.0481 1.0000 Uani . .
C18 C 0.5716(2) 0.74527(19) 0.28654(12) 0.0448 1.0000 Uani . .
C19 C 0.6528(2) 0.69098(16) 0.30888(11) 0.0380 1.0000 Uani . .
C20 C 0.4722(2) 0.50236(17) 0.36106(12) 0.0436 1.0000 Uani . .
C21 C 0.4485(4) 0.4399(3) 0.30853(18) 0.0761 1.0000 Uani . .
C22 C 0.3734(3) 0.5089(2) 0.40539(17) 0.0644 1.0000 Uani . .
C23 C 0.7741(2) 0.71354(18) 0.30370(13) 0.0439 1.0000 Uani . .
C24 C 0.7982(3) 0.8090(2) 0.30626(19) 0.0658 1.0000 Uani . .
C25 C 0.8243(3) 0.6745(3) 0.24566(15) 0.0635 1.0000 Uani . .
C26 C 0.9867(2) 0.6012(2) 0.54044(13) 0.0548 1.0000 Uani . .
C27 C 1.0861(3) 0.6621(3) 0.5359(2) 0.0746 1.0000 Uani . .
C28 C 1.0951(4) 0.4745(3) 0.51599(19) 0.0868 1.0000 Uani . U
C29 C 1.0716(5) 0.3846(4) 0.4983(2) 0.1169 1.0000 Uani . U
C30 C 1.1853(4) 0.4813(4) 0.5668(2) 0.0985 1.0000 Uani . U
C31 C 0.8673(2) 0.72359(19) 0.55128(13) 0.0466 1.0000 Uani . .
C32 C 0.7617(2) 0.74328(19) 0.58573(13) 0.0450 1.0000 Uani . .
C33 C 0.8648(3) 0.7632(2) 0.48561(15) 0.0594 1.0000 Uani . .
C34 C 0.6639(3) 0.4957(2) 0.60429(12) 0.0547 1.0000 Uani . .
C35 C 0.6702(4) 0.4222(2) 0.56441(13) 0.0641 1.0000 Uani . .
C36 C 0.7728(4) 0.3832(2) 0.57581(14) 0.0688 1.0000 Uani . .
C37 C 0.8306(4) 0.43146(19) 0.62151(13) 0.0628 1.0000 Uani . .
C38 C 0.7607(3) 0.5014(2) 0.63899(12) 0.0548 1.0000 Uani . .
C39 C 0.5621(3) 0.5512(3) 0.61263(16) 0.0725 1.0000 Uani . .
C40 C 0.5794(4) 0.3893(3) 0.52323(18) 0.0870 1.0000 Uani . .
C41 C 0.8090(6) 0.2984(2) 0.54878(19) 0.1029 1.0000 Uani . .
C42 C 0.9352(4) 0.4105(3) 0.65469(16) 0.0839 1.0000 Uani . .
C43 C 0.7870(3) 0.5623(2) 0.69156(12) 0.0607 1.0000 Uani . .
H21 H 1.0011 0.3173 0.3675 0.0749 1.0000 Uiso R .
H31 H 0.9446 0.1781 0.3424 0.0968 1.0000 Uiso R .
H41 H 0.7615 0.1431 0.3368 0.0911 1.0000 Uiso R .
H51 H 0.6272 0.2473 0.3543 0.0813 1.0000 Uiso R .
H61 H 0.6804 0.3864 0.3796 0.0628 1.0000 Uiso R .
H81 H 0.9891 0.4162 0.2886 0.0635 1.0000 Uiso R .
H91 H 1.1208 0.5016 0.2390 0.0739 1.0000 Uiso R .
H101 H 1.1599 0.6372 0.2759 0.0735 1.0000 Uiso R .
H111 H 1.0673 0.6882 0.3646 0.0652 1.0000 Uiso R .
H121 H 0.9413 0.6031 0.4166 0.0539 1.0000 Uiso R .
H161 H 0.3558 0.6282 0.3104 0.0567 1.0000 Uiso R .
H171 H 0.4082 0.7593 0.2698 0.0600 1.0000 Uiso R .
H181 H 0.5918 0.8000 0.2715 0.0564 1.0000 Uiso R .
H201 H 0.5320 0.4800 0.3846 0.0543 1.0000 Uiso R .
H211 H 0.4263 0.3871 0.3261 0.0963 1.0000 Uiso R .
H212 H 0.3908 0.4619 0.2832 0.0963 1.0000 Uiso R .
H213 H 0.5125 0.4317 0.2836 0.0963 1.0000 Uiso R .
H221 H 0.3550 0.4538 0.4204 0.0789 1.0000 Uiso R .
H222 H 0.3125 0.5319 0.3831 0.0789 1.0000 Uiso R .
H223 H 0.3908 0.5447 0.4398 0.0789 1.0000 Uiso R .
H231 H 0.8099 0.6882 0.3386 0.0540 1.0000 Uiso R .
H241 H 0.7718 0.8314 0.3448 0.0839 1.0000 Uiso R .
H242 H 0.8753 0.8184 0.3032 0.0839 1.0000 Uiso R .
H243 H 0.7620 0.8365 0.2724 0.0839 1.0000 Uiso R .
H251 H 0.7874 0.6963 0.2098 0.0810 1.0000 Uiso R .
H252 H 0.9003 0.6887 0.2435 0.0810 1.0000 Uiso R .
H253 H 0.8164 0.6144 0.2468 0.0810 1.0000 Uiso R .
H271 H 1.0617 0.7187 0.5432 0.1001 1.0000 Uiso R .
H272 H 1.1390 0.6469 0.5668 0.1001 1.0000 Uiso R .
H273 H 1.1186 0.6585 0.4955 0.1001 1.0000 Uiso R .
H281 H 1.1226 0.5020 0.4795 0.1129 1.0000 Uiso R .
H291 H 1.1372 0.3560 0.4863 0.1492 1.0000 Uiso R .
H292 H 1.0202 0.3828 0.4648 0.1492 1.0000 Uiso R .
H293 H 1.0410 0.3575 0.5341 0.1492 1.0000 Uiso R .
H301 H 1.2518 0.4551 0.5535 0.1280 1.0000 Uiso R .
H302 H 1.1586 0.4534 0.6033 0.1280 1.0000 Uiso R .
H303 H 1.1987 0.5395 0.5760 0.1280 1.0000 Uiso R .
H311 H 0.9263 0.7482 0.5742 0.0579 1.0000 Uiso R .
H321 H 0.7645 0.7208 0.6270 0.0559 1.0000 Uiso R .
H322 H 0.7512 0.8031 0.5876 0.0559 1.0000 Uiso R .
H323 H 0.7022 0.7180 0.5635 0.0559 1.0000 Uiso R .
H331 H 0.8541 0.8230 0.4888 0.0788 1.0000 Uiso R .
H332 H 0.8061 0.7389 0.4623 0.0788 1.0000 Uiso R .
H333 H 0.9327 0.7521 0.4650 0.0788 1.0000 Uiso R .
H391 H 0.5783 0.5958 0.6413 0.0870 1.0000 Uiso R .
H392 H 0.5416 0.5748 0.5733 0.0870 1.0000 Uiso R .
H393 H 0.5032 0.5178 0.6285 0.0870 1.0000 Uiso R .
H401 H 0.6033 0.3400 0.5013 0.1081 1.0000 Uiso R .
H402 H 0.5590 0.4320 0.4939 0.1081 1.0000 Uiso R .
H403 H 0.5178 0.3753 0.5487 0.1081 1.0000 Uiso R .
H411 H 0.8810 0.2856 0.5636 0.1252 1.0000 Uiso R .
H412 H 0.8097 0.3011 0.5043 0.1252 1.0000 Uiso R .
H413 H 0.7595 0.2551 0.5619 0.1252 1.0000 Uiso R .
H421 H 0.9186 0.3852 0.6940 0.1048 1.0000 Uiso R .
H422 H 0.9771 0.4608 0.6612 0.1048 1.0000 Uiso R .
H423 H 0.9765 0.3717 0.6299 0.1048 1.0000 Uiso R .
H431 H 0.8423 0.6020 0.6797 0.0782 1.0000 Uiso R .
H432 H 0.8103 0.5287 0.7262 0.0782 1.0000 Uiso R .
H433 H 0.7200 0.5902 0.7017 0.0782 1.0000 Uiso R .

loop_
_atom_site_aniso_label
_atom_site_aniso_U_11
_atom_site_aniso_U_22
_atom_site_aniso_U_33
_atom_site_aniso_U_23
_atom_site_aniso_U_13
_atom_site_aniso_U_12
Ti1 0.0556(3) 0.0389(2) 0.02117(17) 0.00031(17) -0.00077(19) 0.0029(2)
S1 0.0395(3) 0.0412(3) 0.0250(2) -0.0049(2) 0.0015(2) -0.0018(2)
N1 0.0493(12) 0.0380(11) 0.0229(8) -0.0016(8) 0.0032(8) 0.0081(10)
N2 0.0498(13) 0.0446(12) 0.0266(9) -0.0059(9) 0.0015(9) 0.0108(10)
N3 0.0613(14) 0.0752(16) 0.0294(10) 0.0060(12) -0.0063(10) 0.0269(13)
N4 0.0385(12) 0.0572(13) 0.0299(10) -0.0061(9) -0.0015(8) 0.0005(10)
N5 0.0398(11) 0.0367(10) 0.0240(8) -0.0013(8) 0.0006(8) 0.0015(9)
C1 0.0684(18) 0.0422(13) 0.0240(11) -0.0045(10) -0.0016(12) 0.0082(13)
C2 0.086(2) 0.0563(18) 0.0375(15) -0.0112(13) -0.0025(15) 0.0217(17)
C3 0.132(4) 0.0495(19) 0.0456(18) -0.0099(15) 0.006(2) 0.028(2)
C4 0.131(4) 0.0445(18) 0.0509(19) -0.0097(14) 0.019(2) -0.007(2)
C5 0.096(3) 0.0501(17) 0.0460(16) -0.0062(13) 0.0096(18) -0.0104(18)
C6 0.068(2) 0.0436(15) 0.0381(14) -0.0032(12) 0.0047(13) -0.0015(14)
C7 0.0390(13) 0.0556(17) 0.0259(10) 0.0026(10) -0.0055(9) 0.0082(11)
C8 0.0509(16) 0.070(2) 0.0348(13) -0.0044(13) -0.0005(12) 0.0093(15)
C9 0.0457(17) 0.098(3) 0.0362(13) -0.0027(16) 0.0065(12) 0.0082(18)
C10 0.0375(15) 0.096(3) 0.0421(15) 0.0102(16) -0.0038(12) -0.0068(16)
C11 0.0437(15) 0.0690(19) 0.0387(14) 0.0066(13) -0.0093(12) -0.0075(14)
C12 0.0453(15) 0.0558(16) 0.0276(11) 0.0018(11) -0.0061(10) 0.0059(13)
C13 0.0392(13) 0.0323(11) 0.0253(10) -0.0007(8) 0.0022(9) -0.0031(9)
C14 0.0430(13) 0.0375(13) 0.0216(10) -0.0046(9) -0.0014(9) 0.0025(10)
C15 0.0414(13) 0.0438(14) 0.0285(11) -0.0105(10) 0.0017(10) 0.0019(11)
C16 0.0389(14) 0.0626(19) 0.0380(14) -0.0147(13) -0.0005(11) 0.0079(13)
C17 0.0489(17) 0.0610(18) 0.0344(13) -0.0037(12) -0.0022(11) 0.0209(14)
C18 0.0564(17) 0.0444(15) 0.0337(13) 0.0053(11) 0.0017(11) 0.0091(12)
C19 0.0460(14) 0.0419(13) 0.0260(11) 0.0024(9) -0.0022(10) 0.0027(11)
C20 0.0469(15) 0.0444(16) 0.0395(12) -0.0094(11) 0.0033(11) -0.0023(11)
C21 0.101(3) 0.064(2) 0.063(2) -0.0269(18) 0.019(2) -0.029(2)
C22 0.066(2) 0.060(2) 0.0667(19) -0.0100(17) 0.0216(16) -0.0062(16)
C23 0.0452(15) 0.0466(15) 0.0398(13) 0.0111(11) -0.0014(11) 0.0000(12)
C24 0.060(2) 0.0550(19) 0.083(2) 0.0074(16) 0.0052(19) -0.0108(16)
C25 0.0430(17) 0.096(3) 0.0510(17) -0.0009(17) 0.0053(14) -0.0010(17)
C26 0.0463(16) 0.080(2) 0.0385(15) -0.0148(14) -0.0112(12) 0.0088(15)
C27 0.0534(19) 0.095(3) 0.075(2) -0.014(2) -0.0027(18) -0.0122(18)
C28 0.089(2) 0.108(3) 0.064(2) -0.017(2) -0.0305(19) 0.050(2)
C29 0.128(4) 0.135(4) 0.087(3) -0.044(3) -0.047(3) 0.083(3)
C30 0.091(3) 0.121(4) 0.084(3) 0.012(3) -0.026(2) 0.031(3)
C31 0.0501(17) 0.0518(16) 0.0378(13) -0.0148(12) 0.0033(11) -0.0134(13)
C32 0.0482(16) 0.0475(15) 0.0394(13) -0.0107(12) -0.0005(11) -0.0024(12)
C33 0.080(2) 0.0468(16) 0.0514(18) -0.0079(13) 0.0119(15) -0.0115(15)
C34 0.071(2) 0.066(2) 0.0274(11) 0.0084(12) 0.0067(12) -0.0211(16)
C35 0.104(3) 0.0550(18) 0.0329(13) 0.0082(12) -0.0023(16) -0.0313(19)
C36 0.133(4) 0.0384(15) 0.0346(15) 0.0096(12) -0.0079(18) -0.0076(19)
C37 0.110(3) 0.0470(16) 0.0309(13) 0.0097(12) -0.0085(16) 0.0002(18)
C38 0.084(2) 0.0551(18) 0.0251(11) 0.0040(12) -0.0002(12) -0.0115(15)
C39 0.072(2) 0.104(3) 0.0415(16) 0.0017(17) 0.0188(16) -0.023(2)
C40 0.122(3) 0.091(3) 0.0474(18) 0.0046(19) -0.004(2) -0.062(3)
C41 0.200(6) 0.0443(19) 0.064(2) -0.0012(16) -0.019(3) 0.015(3)
C42 0.134(4) 0.079(2) 0.0385(16) 0.0099(17) -0.022(2) 0.027(3)
C43 0.094(3) 0.0598(19) 0.0285(13) 0.0004(12) -0.0014(15) -0.0069(18)

loop_
_atom_type_symbol
_atom_type_scat_dispersion_real
_atom_type_scat_dispersion_imag
_atom_type_scat_Cromer_Mann_a1
_atom_type_scat_Cromer_Mann_b1
_atom_type_scat_Cromer_Mann_a2
_atom_type_scat_Cromer_Mann_b2
_atom_type_scat_Cromer_Mann_a3
_atom_type_scat_Cromer_Mann_b3
_atom_type_scat_Cromer_Mann_a4
_atom_type_scat_Cromer_Mann_b4
_atom_type_scat_Cromer_Mann_c
_atom_type_scat_source
C 0.0033 0.0016 2.3100 20.8439 1.0200 10.2075 1.5886 0.5687 0.8650 51.6512 0.2156 'International Tables Vol C 4.2.6.8 and 6.1.1.4'
H 0.0000 0.0000 0.4930 10.5109 0.3229 26.1257 0.1402 3.1424 0.0408 57.7998 0.0030 'International Tables Vol C 4.2.6.8 and 6.1.1.4'
S 0.1246 0.1234 6.9053 1.4679 5.2034 22.2151 1.4379 0.2536 1.5863 56.1720 0.8669 'International Tables Vol C 4.2.6.8 and 6.1.1.4'
Ti 0.2776 0.4457 9.7595 7.8508 7.3558 0.5000 1.6991 35.6338 1.9021 116.1050 1.2807 'International Tables Vol C 4.2.6.8 and 6.1.1.4'
N 0.0061 0.0033 12.2126 0.0057 3.1322 9.8933 2.0125 28.9975 1.1663 0.5826 -11.5290 'International Tables Vol C 4.2.6.8 and 6.1.1.4'

loop_
_geom_angle_atom_site_label_1
_geom_angle_atom_site_label_2
_geom_angle_atom_site_label_3
_geom_angle
_geom_angle_publ_flag
S1 Ti1 N1 67.98(6) yes
S1 Ti1 N3 139.42(7) yes
N1 Ti1 N3 93.18(9) yes
S1 Ti1 N4 90.58(7) yes
N1 Ti1 N4 112.04(9) yes
N3 Ti1 N4 62.63(10) yes
S1 Ti1 C34 80.79(8) yes
N1 Ti1 C34 128.18(10) yes
N3 Ti1 C34 134.53(10) yes
N4 Ti1 C34 108.40(10) yes
S1 Ti1 C35 86.03(10) yes
N1 Ti1 C35 100.54(10) yes
N3 Ti1 C35 133.88(13) yes
N4 Ti1 C35 143.19(10) yes
C34 Ti1 C35 34.91(11) yes
S1 Ti1 C36 119.44(12) yes
N1 Ti1 C36 103.95(10) yes
N3 Ti1 C36 99.47(14) yes
N4 Ti1 C36 140.03(10) yes
C34 Ti1 C36 57.19(13) yes
S1 Ti1 C37 137.40(11) yes
N1 Ti1 C37 134.40(10) yes
N3 Ti1 C37 81.63(12) yes
N4 Ti1 C37 105.48(10) yes
C34 Ti1 C37 56.81(13) yes
S1 Ti1 C38 108.79(9) yes
N1 Ti1 C38 157.54(10) yes
N3 Ti1 C38 101.48(10) yes
N4 Ti1 C38 89.92(9) yes
C34 Ti1 C38 33.39(11) yes
C35 Ti1 C36 34.52(14) yes
C35 Ti1 C37 57.50(13) yes
C36 Ti1 C37 34.56(11) yes
C35 Ti1 C38 57.09(10) yes
C36 Ti1 C38 57.15(11) yes
C37 Ti1 C38 34.56(12) yes
Ti1 S1 C13 80.08(8) yes
Ti1 N1 N2 135.75(16) yes
Ti1 N1 C13 105.94(14) yes
N2 N1 C13 117.15(18) yes
N1 N2 C1 116.3(2) yes
N1 N2 C7 117.0(2) yes
C1 N2 C7 124.6(2) yes
Ti1 N3 C26 89.51(17) yes
Ti1 N3 C28 148.6(2) yes
C26 N3 C28 118.3(3) yes
Ti1 N4 C26 95.3(2) yes
Ti1 N4 C31 142.63(18) yes
C26 N4 C31 119.2(3) yes
C13 N5 C14 118.6(2) yes
N2 C1 C2 120.5(3) yes
N2 C1 C6 120.3(3) yes
C2 C1 C6 119.1(3) yes
C1 C2 C3 118.9(4) yes
C1 C2 H21 120.0 no
C3 C2 H21 121.0 no
C2 C3 C4 121.8(4) yes
C2 C3 H31 119.3 no
C4 C3 H31 118.9 no
C3 C4 C5 119.6(3) yes
C3 C4 H41 120.2 no
C5 C4 H41 120.2 no
C4 C5 C6 119.9(4) yes
C4 C5 H51 120.2 no
C6 C5 H51 119.9 no
C5 C6 C1 120.6(3) yes
C5 C6 H61 120.0 no
C1 C6 H61 119.3 no
N2 C7 C8 122.4(3) yes
N2 C7 C12 119.8(2) yes
C8 C7 C12 117.8(3) yes
C7 C8 C9 119.9(3) yes
C7 C8 H81 119.6 no
C9 C8 H81 120.5 no
C8 C9 C10 121.4(3) yes
C8 C9 H91 119.3 no
C10 C9 H91 119.2 no
C9 C10 C11 119.0(3) yes
C9 C10 H101 120.7 no
C11 C10 H101 120.3 no
C10 C11 C12 120.6(3) yes
C10 C11 H111 120.2 no
C12 C11 H111 119.2 no
C7 C12 C11 121.2(3) yes
C7 C12 H121 119.0 no
C11 C12 H121 119.8 no
S1 C13 N1 105.58(15) yes
S1 C13 N5 129.3(2) yes
N1 C13 N5 125.1(2) yes
N5 C14 C15 121.0(2) yes
N5 C14 C19 118.4(2) yes
C15 C14 C19 120.5(2) yes
C14 C15 C16 118.1(3) yes
C14 C15 C20 121.7(2) yes
C16 C15 C20 120.2(2) yes
C15 C16 C17 121.5(3) yes
C15 C16 H161 119.0 no
C17 C16 H161 119.5 no
C16 C17 C18 119.8(3) yes
C16 C17 H171 120.0 no
C18 C17 H171 120.2 no
C17 C18 C19 121.5(3) yes
C17 C18 H181 119.3 no
C19 C18 H181 119.2 no
C14 C19 C18 118.6(3) yes
C14 C19 C23 119.9(2) yes
C18 C19 C23 121.3(2) yes
C15 C20 C21 110.8(2) yes
C15 C20 C22 113.5(2) yes
C21 C20 C22 110.5(3) yes
C15 C20 H201 107.3 no
C21 C20 H201 107.2 no
C22 C20 H201 107.3 no
C20 C21 H211 109.2 no
C20 C21 H212 108.9 no
H211 C21 H212 109.5 no
C20 C21 H213 110.3 no
H211 C21 H213 109.5 no
H212 C21 H213 109.5 no
C20 C22 H221 109.3 no
C20 C22 H222 109.0 no
H221 C22 H222 109.5 no
C20 C22 H223 110.0 no
H221 C22 H223 109.5 no
H222 C22 H223 109.5 no
C19 C23 C24 114.3(3) yes
C19 C23 C25 110.9(2) yes
C24 C23 C25 110.5(3) yes
C19 C23 H231 106.7 no
C24 C23 H231 107.2 no
C25 C23 H231 106.7 no
C23 C24 H241 109.3 no
C23 C24 H242 109.8 no
H241 C24 H242 109.5 no
C23 C24 H243 109.3 no
H241 C24 H243 109.5 no
H242 C24 H243 109.5 no
C23 C25 H251 108.8 no
C23 C25 H252 109.6 no
H251 C25 H252 109.5 no
C23 C25 H253 110.0 no
H251 C25 H253 109.5 no
H252 C25 H253 109.5 no
N3 C26 N4 111.7(3) yes
N3 C26 C27 126.9(3) yes
N4 C26 C27 121.3(3) yes
C26 C27 H271 109.1 no
C26 C27 H272 109.2 no
H271 C27 H272 109.5 no
C26 C27 H273 110.1 no
H271 C27 H273 109.5 no
H272 C27 H273 109.5 no
N3 C28 C29 108.4(4) yes
N3 C28 C30 114.2(3) yes
C29 C28 C30 112.2(4) yes
N3 C28 H281 107.7 no
C29 C28 H281 106.9 no
C30 C28 H281 107.1 no
C28 C29 H291 111.0 no
C28 C29 H292 110.1 no
H291 C29 H292 109.5 no
C28 C29 H293 107.3 no
H291 C29 H293 109.5 no
H292 C29 H293 109.5 no
C28 C30 H301 111.4 no
C28 C30 H302 107.5 no
H301 C30 H302 109.5 no
C28 C30 H303 109.5 no
H301 C30 H303 109.5 no
H302 C30 H303 109.5 no
N4 C31 C32 110.4(2) yes
N4 C31 C33 111.8(2) yes
C32 C31 C33 110.2(3) yes
N4 C31 H311 107.8 no
C32 C31 H311 107.9 no
C33 C31 H311 108.6 no
C31 C32 H321 110.2 no
C31 C32 H322 109.7 no
H321 C32 H322 109.5 no
C31 C32 H323 108.5 no
H321 C32 H323 109.5 no
H322 C32 H323 109.5 no
C31 C33 H331 109.8 no
C31 C33 H332 109.2 no
H331 C33 H332 109.5 no
C31 C33 H333 109.3 no
H331 C33 H333 109.5 no
H332 C33 H333 109.5 no
Ti1 C34 C35 71.26(18) yes
Ti1 C34 C38 74.20(18) yes
C35 C34 C38 108.7(3) yes
Ti1 C34 C39 126.2(2) yes
C35 C34 C39 125.0(3) yes
C38 C34 C39 125.9(3) yes
Ti1 C35 C34 73.83(17) yes
Ti1 C35 C36 72.6(2) yes
C34 C35 C36 107.2(3) yes
Ti1 C35 C40 123.5(2) yes
C34 C35 C40 125.8(4) yes
C36 C35 C40 126.8(4) yes
Ti1 C36 C35 72.89(17) yes
Ti1 C36 C37 73.96(17) yes
C35 C36 C37 108.8(3) yes
Ti1 C36 C41 124.5(3) yes
C35 C36 C41 124.9(4) yes
C37 C36 C41 125.9(4) yes
Ti1 C37 C36 71.48(16) yes
Ti1 C37 C38 73.79(15) yes
C36 C37 C38 107.2(3) yes
Ti1 C37 C42 127.3(3) yes
C36 C37 C42 128.9(3) yes
C38 C37 C42 123.3(3) yes
C37 C38 Ti1 71.65(15) yes
C37 C38 C34 108.1(3) yes
Ti1 C38 C34 72.41(15) yes
C37 C38 C43 123.6(3) yes
Ti1 C38 C43 127.0(2) yes
C34 C38 C43 128.0(3) yes
C34 C39 H391 109.3 no
C34 C39 H392 109.5 no
H391 C39 H392 109.5 no
C34 C39 H393 109.6 no
H391 C39 H393 109.5 no
H392 C39 H393 109.5 no
C35 C40 H401 110.1 no
C35 C40 H402 109.4 no
H401 C40 H402 109.5 no
C35 C40 H403 108.8 no
H401 C40 H403 109.5 no
H402 C40 H403 109.5 no
C36 C41 H411 109.0 no
C36 C41 H412 110.0 no
H411 C41 H412 109.5 no
C36 C41 H413 109.5 no
H411 C41 H413 109.5 no
H412 C41 H413 109.5 no
C37 C42 H421 109.3 no
C37 C42 H422 110.0 no
H421 C42 H422 109.4 no
C37 C42 H423 109.2 no
H421 C42 H423 109.4 no
H422 C42 H423 109.5 no
C38 C43 H431 111.6 no
C38 C43 H432 106.7 no
H431 C43 H432 111.2 no
C38 C43 H433 106.3 no
H431 C43 H433 111.2 no
H432 C43 H433 109.5 no

loop_
_geom_bond_atom_site_label_1
_geom_bond_atom_site_label_2
_geom_bond_distance
_geom_bond_publ_flag
Ti1 S1 2.4512(8) yes
Ti1 N1 2.0335(18) yes
Ti1 N3 2.171(3) yes
Ti1 N4 2.050(2) yes
Ti1 C34 2.411(3) yes
Ti1 C35 2.378(3) yes
Ti1 C36 2.374(3) yes
Ti1 C37 2.406(3) yes
Ti1 C38 2.434(3) yes
S1 C13 1.769(2) yes
N1 N2 1.416(3) yes
N1 C13 1.396(3) yes
N2 C1 1.419(4) yes
N2 C7 1.404(4) yes
N3 C26 1.335(4) yes
N3 C28 1.508(5) yes
N4 C26 1.319(4) yes
N4 C31 1.485(4) yes
N5 C13 1.273(3) yes
N5 C14 1.423(3) yes
C1 C2 1.399(4) yes
C1 C6 1.388(5) yes
C2 C3 1.399(5) yes
C2 H21 0.950 no
C3 C4 1.357(6) yes
C3 H31 0.950 no
C4 C5 1.386(6) yes
C4 H41 0.950 no
C5 C6 1.393(4) yes
C5 H51 0.950 no
C6 H61 0.950 no
C7 C8 1.407(4) yes
C7 C12 1.398(4) yes
C8 C9 1.393(5) yes
C8 H81 0.950 no
C9 C10 1.373(5) yes
C9 H91 0.950 no
C10 C11 1.384(5) yes
C10 H101 0.950 no
C11 C12 1.381(4) yes
C11 H111 0.950 no
C12 H121 0.950 no
C14 C15 1.413(4) yes
C14 C19 1.414(3) yes
C15 C16 1.395(4) yes
C15 C20 1.513(4) yes
C16 C17 1.383(4) yes
C16 H161 0.950 no
C17 C18 1.376(4) yes
C17 H171 0.950 no
C18 C19 1.388(4) yes
C18 H181 0.950 no
C19 C23 1.519(4) yes
C20 C21 1.517(4) yes
C20 C22 1.531(4) yes
C20 H201 0.950 no
C21 H211 0.950 no
C21 H212 0.950 no
C21 H213 0.950 no
C22 H221 0.950 no
C22 H222 0.950 no
C22 H223 0.950 no
C23 C24 1.529(4) yes
C23 C25 1.510(4) yes
C23 H231 0.950 no
C24 H241 0.950 no
C24 H242 0.950 no
C24 H243 0.950 no
C25 H251 0.950 no
C25 H252 0.950 no
C25 H253 0.950 no
C26 C27 1.544(5) yes
C27 H271 0.950 no
C27 H272 0.950 no
C27 H273 0.950 no
C28 C29 1.490(7) yes
C28 C30 1.544(6) yes
C28 H281 0.950 no
C29 H291 0.950 no
C29 H292 0.950 no
C29 H293 0.950 no
C30 H301 0.950 no
C30 H302 0.950 no
C30 H303 0.950 no
C31 C32 1.510(4) yes
C31 C33 1.533(4) yes
C31 H311 0.950 no
C32 H321 0.950 no
C32 H322 0.950 no
C32 H323 0.950 no
C33 H331 0.950 no
C33 H332 0.950 no
C33 H333 0.950 no
C34 C35 1.437(5) yes
C34 C38 1.392(5) yes
C34 C39 1.523(5) yes
C35 C36 1.410(6) yes
C35 C40 1.502(5) yes
C36 C37 1.420(5) yes
C36 C41 1.518(5) yes
C37 C38 1.438(5) yes
C37 C42 1.491(5) yes
C38 C43 1.508(4) yes
C39 H391 0.950 no
C39 H392 0.950 no
C39 H393 0.950 no
C40 H401 0.950 no
C40 H402 0.950 no
C40 H403 0.950 no
C41 H411 0.950 no
C41 H412 0.950 no
C41 H413 0.950 no
C42 H421 0.950 no
C42 H422 0.950 no
C42 H423 0.950 no
C43 H431 0.950 no
C43 H432 0.950 no
C43 H433 0.950 no
